data_7134876
loop_
_publ_author_name
'Guo, Jing'
'Yan, Maying'
'Xiao, Lei'
'Li, Jiajie'
'Qu, Zheng-Wang'
'Grimme, Stefan'
'Stephan, Douglas W.'

_publ_section_title
;
 C(sp<sup>3</sup>)-H functionalization of <i>N</i>-protected
 dialkylpyrrole derivatives with azodicarboxylates.
;
_journal_issue 72
_journal_name_full 'Chemical communications (Cambridge, England)'
_journal_page_first 13659
_journal_page_last 13662
_journal_paper_doi 10.1039/d5cc03254g
_journal_volume 61
_journal_year 2025
_chemical_formula_moiety 'C32 H35 N3 O4'
_chemical_formula_sum 'C32 H35 N3 O4'
_chemical_formula_weight 525.63
_space_group_crystal_system monoclinic
_space_group_IT_number 14
_space_group_name_Hall '-P 2ybc'
_space_group_name_H-M_alt 'P 1 21/c 1'
_atom_sites_solution_hydrogens geom
_atom_sites_solution_primary dual
_audit_creation_date 2023-07-31
_audit_creation_method
;
Olex2 1.2
(compiled 2018.05.29 svn.r3508 for OlexSys, GUI svn.r5506)
;
_audit_update_record
;
2025-03-27 deposited with the CCDC.	2025-07-30 downloaded from the CCDC.
;
_cell_angle_alpha 90
_cell_angle_beta 98.8400(10)
_cell_angle_gamma 90
_cell_formula_units_Z 4
_cell_length_a 14.0792(4)
_cell_length_b 20.6051(6)
_cell_length_c 9.7661(3)
_cell_measurement_reflns_used 9983
_cell_measurement_temperature 150(2)
_cell_measurement_theta_max 70.06
_cell_measurement_theta_min 3.83
_cell_volume 2799.52(14)
_computing_cell_refinement 'SAINT V8.40B (?, 2016)'
_computing_data_reduction 'SAINT V8.40B (?, 2016)'
_computing_molecular_graphics 'Olex2 (Dolomanov et al., 2009)'
_computing_publication_material 'Olex2 (Dolomanov et al., 2009)'
_computing_structure_refinement 'XL (Sheldrick, 2008)'
_computing_structure_solution 'XT (Sheldrick, 2015)'
_diffrn_ambient_temperature 150.0
_diffrn_measured_fraction_theta_full 1.000
_diffrn_measured_fraction_theta_max 0.998
_diffrn_measurement_device_type 'Bruker APEX-II CCD'
_diffrn_measurement_method '\f and \w scans'
_diffrn_radiation_type CuK\a
_diffrn_radiation_wavelength 1.54178
_diffrn_reflns_av_R_equivalents 0.0632
_diffrn_reflns_av_unetI/netI 0.0232
_diffrn_reflns_Laue_measured_fraction_full 1.000
_diffrn_reflns_Laue_measured_fraction_max 0.998
_diffrn_reflns_limit_h_max 17
_diffrn_reflns_limit_h_min -17
_diffrn_reflns_limit_k_max 25
_diffrn_reflns_limit_k_min -25
_diffrn_reflns_limit_l_max 11
_diffrn_reflns_limit_l_min -11
_diffrn_reflns_number 73567
_diffrn_reflns_point_group_measured_fraction_full 1.000
_diffrn_reflns_point_group_measured_fraction_max 0.998
_diffrn_reflns_theta_full 67.679
_diffrn_reflns_theta_max 70.118
_diffrn_reflns_theta_min 3.834
_diffrn_standards_number 0
_exptl_absorpt_coefficient_mu 0.662
_exptl_absorpt_correction_T_max 0.7533
_exptl_absorpt_correction_T_min 0.6002
_exptl_absorpt_correction_type none
_exptl_absorpt_process_details
;
SADABS-2016/2 (Bruker,2016/2) was used for absorption correction.
wR2(int) was 0.1467 before and 0.0789 after correction.
The Ratio of minimum to maximum transmission is 0.7968.
The \l/2 correction factor is Not present.
;
_exptl_crystal_colour colourless
_exptl_crystal_density_diffrn 1.247
_exptl_crystal_description block
_exptl_crystal_F_000 1120
_refine_diff_density_max 0.351
_refine_diff_density_min -0.292
_refine_diff_density_rms 0.044
_refine_ls_extinction_method none
_refine_ls_goodness_of_fit_ref 1.046
_refine_ls_hydrogen_treatment constr
_refine_ls_matrix_type full
_refine_ls_number_parameters 356
_refine_ls_number_reflns 5308
_refine_ls_number_restraints 0
_refine_ls_restrained_S_all 1.046
_refine_ls_R_factor_all 0.0392
_refine_ls_R_factor_gt 0.0363
_refine_ls_shift/su_max 0.001
_refine_ls_shift/su_mean 0.000
_refine_ls_structure_factor_coef Fsqd
_refine_ls_weighting_details 'w=1/[\s^2^(Fo^2^)+(0.0549P)^2^+0.5985P] where P=(Fo^2^+2Fc^2^)/3'
_refine_ls_weighting_scheme calc
_refine_ls_wR_factor_gt 0.0958
_refine_ls_wR_factor_ref 0.0981
_reflns_Friedel_coverage 0.000
_reflns_number_gt 4831
_reflns_number_total 5308
_reflns_threshold_expression 'I > 2\s(I)'
_cod_data_source_file d5cc03254g2.cif
_cod_data_source_block 11
_cod_depositor_comments 'Adding full bibliography for 7134874--7134876.cif.'
_cod_database_code 7134876
_shelx_shelxl_version_number 2018/3
_shelx_space_group_comment
;
The symmetry employed for this shelxl refinement is uniquely defined
by the following loop, which should always be used as a source of
symmetry information in preference to the above space-group names.
They are only intended as comments.
;
_olex2_refinement_description
;
1. Fixed Uiso
 At 1.2 times of:
  All C(H) groups, All C(H,H) groups, All N(H) groups
 At 1.5 times of:
  All C(H,H,H) groups
2.a Secondary CH2 refined with riding coordinates:
 C16(H16A,H16B), C25(H25A,H25B), C18(H18A,H18B)
2.b Aromatic/amide H refined with riding coordinates:
 N1(H1), C9(H9), C31(H31), C6(H6), C12(H12), C30(H30), C8(H8), C7(H7),
 C13(H13), C27(H27), C29(H29), C24(H24), C28(H28), C20(H20), C23(H23), C22(H22),
  C21(H21)
2.c Idealised Me refined as rotating group:
 C15(H15A,H15B,H15C), C3(H3A,H3B,H3C), C4(H4A,H4B,H4C), C1(H1A,H1B,H1C)
;
_olex2_submission_special_instructions 'No special instructions were received'

loop_
_space_group_symop_operation_xyz
'x, y, z'
'-x, y+1/2, -z+1/2'
'-x, -y, -z'
'x, -y-1/2, z-1/2'

loop_
_atom_site_label
_atom_site_type_symbol
_atom_site_fract_x
_atom_site_fract_y
_atom_site_fract_z
_atom_site_U_iso_or_equiv
_atom_site_adp_type
_atom_site_occupancy
_atom_site_site_symmetry_order
_atom_site_calc_flag
_atom_site_refinement_flags_posn
_atom_site_refinement_flags_adp
_atom_site_refinement_flags_occupancy
_atom_site_disorder_assembly
_atom_site_disorder_group
O4 O 0.56212(6) 0.32633(4) 0.08439(7) 0.02828(19) Uani 1 1 d . . . . .
O3 O 0.56763(6) 0.40742(4) 0.24331(8) 0.02767(18) Uani 1 1 d . . . . .
O1 O 0.55679(6) 0.32430(4) 0.65677(7) 0.02768(18) Uani 1 1 d . . . . .
O2 O 0.44354(6) 0.32335(4) 0.46532(8) 0.02846(18) Uani 1 1 d . . . . .
N1 N 0.56962(7) 0.30011(4) 0.30352(8) 0.0238(2) Uani 1 1 d . . . . .
H1 H 0.552975 0.260923 0.272971 0.029 Uiso 1 1 calc R . . . .
N2 N 0.59866(7) 0.31094(4) 0.44347(8) 0.02291(19) Uani 1 1 d . . . . .
N3 N 0.78298(6) 0.40979(4) 0.49023(9) 0.02320(19) Uani 1 1 d . . . . .
C17 C 0.53388(8) 0.31972(5) 0.53161(10) 0.0230(2) Uani 1 1 d . . . . .
C10 C 0.73997(8) 0.43873(5) 0.59959(11) 0.0232(2) Uani 1 1 d . . . . .
C32 C 0.56707(8) 0.35076(5) 0.21365(10) 0.0218(2) Uani 1 1 d . . . . .
C5 C 0.78114(8) 0.43550(5) 0.73946(11) 0.0256(2) Uani 1 1 d . . . . .
C11 C 0.76461(8) 0.34861(5) 0.43508(11) 0.0251(2) Uani 1 1 d . . . . .
C26 C 0.43843(9) 0.38801(5) -0.06474(10) 0.0266(2) Uani 1 1 d . . . . .
C14 C 0.84280(8) 0.44302(6) 0.41543(11) 0.0275(2) Uani 1 1 d . . . . .
C9 C 0.65553(8) 0.47331(5) 0.55566(12) 0.0274(2) Uani 1 1 d . . . . .
H9 H 0.629175 0.473755 0.460090 0.033 Uiso 1 1 calc R . . . .
C16 C 0.70144(8) 0.30201(5) 0.49533(11) 0.0253(2) Uani 1 1 d . . . . .
H16A H 0.720111 0.257249 0.473989 0.030 Uiso 1 1 calc R . . . .
H16B H 0.712128 0.306985 0.597372 0.030 Uiso 1 1 calc R . . . .
C31 C 0.40972(9) 0.44698(5) -0.12702(11) 0.0283(2) Uani 1 1 d . . . . .
H31 H 0.456796 0.477860 -0.143430 0.034 Uiso 1 1 calc R . . . .
C25 C 0.54405(9) 0.37373(5) -0.02634(11) 0.0282(2) Uani 1 1 d . . . . .
H25A H 0.569344 0.357130 -0.108773 0.034 Uiso 1 1 calc R . . . .
H25B H 0.578636 0.414402 0.003308 0.034 Uiso 1 1 calc R . . . .
C6 C 0.73197(9) 0.47033(6) 0.83066(12) 0.0322(3) Uani 1 1 d . . . . .
H6 H 0.756782 0.469519 0.926767 0.039 Uiso 1 1 calc R . . . .
C2 C 0.87228(9) 0.39827(6) 0.80444(12) 0.0308(3) Uani 1 1 d . . . . .
C12 C 0.81447(9) 0.34294(6) 0.32543(12) 0.0320(3) Uani 1 1 d . . . . .
H12 H 0.815919 0.305855 0.268000 0.038 Uiso 1 1 calc R . . . .
C30 C 0.31298(9) 0.46112(6) -0.16537(12) 0.0336(3) Uani 1 1 d . . . . .
H30 H 0.293954 0.501525 -0.207805 0.040 Uiso 1 1 calc R . . . .
C15 C 0.87326(9) 0.51089(6) 0.45263(13) 0.0335(3) Uani 1 1 d . . . . .
H15A H 0.816543 0.539048 0.443496 0.050 Uiso 1 1 calc GR . . . .
H15B H 0.916876 0.526122 0.390357 0.050 Uiso 1 1 calc GR . . . .
H15C H 0.906371 0.512092 0.548504 0.050 Uiso 1 1 calc GR . . . .
C8 C 0.60973(9) 0.50688(6) 0.64904(13) 0.0324(3) Uani 1 1 d . . . . .
H8 H 0.552208 0.530310 0.618837 0.039 Uiso 1 1 calc R . . . .
C7 C 0.64962(10) 0.50560(6) 0.78769(13) 0.0352(3) Uani 1 1 d . . . . .
H7 H 0.620106 0.529115 0.853491 0.042 Uiso 1 1 calc R . . . .
C13 C 0.86322(9) 0.40207(6) 0.31321(12) 0.0336(3) Uani 1 1 d . . . . .
H13 H 0.903194 0.411775 0.245892 0.040 Uiso 1 1 calc R . . . .
C19 C 0.27402(9) 0.32772(6) 0.47051(14) 0.0340(3) Uani 1 1 d . . . . .
C18 C 0.37190(9) 0.33660(7) 0.55390(13) 0.0353(3) Uani 1 1 d . . . . .
H18A H 0.379164 0.381595 0.589534 0.042 Uiso 1 1 calc R . . . .
H18B H 0.380408 0.306540 0.633922 0.042 Uiso 1 1 calc R . . . .
C3 C 0.92767(9) 0.36201(7) 0.70497(13) 0.0369(3) Uani 1 1 d . . . . .
H3A H 0.886498 0.328301 0.656223 0.055 Uiso 1 1 calc GR . . . .
H3B H 0.985053 0.341912 0.757539 0.055 Uiso 1 1 calc GR . . . .
H3C H 0.946917 0.392614 0.637479 0.055 Uiso 1 1 calc GR . . . .
C27 C 0.36893(10) 0.34307(6) -0.04292(13) 0.0377(3) Uani 1 1 d . . . . .
H27 H 0.387726 0.302438 -0.001359 0.045 Uiso 1 1 calc R . . . .
C29 C 0.24409(10) 0.41614(7) -0.14164(13) 0.0408(3) Uani 1 1 d . . . . .
H29 H 0.177730 0.425843 -0.166693 0.049 Uiso 1 1 calc R . . . .
C24 C 0.25521(10) 0.34167(7) 0.33014(16) 0.0446(3) Uani 1 1 d . . . . .
H24 H 0.305706 0.355806 0.283022 0.054 Uiso 1 1 calc R . . . .
C28 C 0.27235(11) 0.35709(7) -0.08136(15) 0.0453(3) Uani 1 1 d . . . . .
H28 H 0.225226 0.325989 -0.066265 0.054 Uiso 1 1 calc R . . . .
C20 C 0.19929(11) 0.30704(7) 0.53756(17) 0.0471(3) Uani 1 1 d . . . . .
H20 H 0.211406 0.297104 0.633655 0.056 Uiso 1 1 calc R . . . .
C4 C 0.94272(11) 0.44652(8) 0.88538(16) 0.0493(4) Uani 1 1 d . . . . .
H4A H 0.962005 0.478898 0.821482 0.074 Uiso 1 1 calc GR . . . .
H4B H 0.999672 0.423175 0.930577 0.074 Uiso 1 1 calc GR . . . .
H4C H 0.911452 0.468284 0.955762 0.074 Uiso 1 1 calc GR . . . .
C1 C 0.84192(12) 0.34763(7) 0.90522(15) 0.0477(3) Uani 1 1 d . . . . .
H1A H 0.811870 0.369644 0.976538 0.072 Uiso 1 1 calc GR . . . .
H1B H 0.898668 0.323706 0.949183 0.072 Uiso 1 1 calc GR . . . .
H1C H 0.795882 0.317306 0.854085 0.072 Uiso 1 1 calc GR . . . .
C23 C 0.16263(12) 0.33503(9) 0.25822(19) 0.0587(4) Uani 1 1 d . . . . .
H23 H 0.150084 0.344746 0.162040 0.070 Uiso 1 1 calc R . . . .
C22 C 0.08881(11) 0.31443(9) 0.3255(2) 0.0616(5) Uani 1 1 d . . . . .
H22 H 0.025705 0.309673 0.275710 0.074 Uiso 1 1 calc R . . . .
C21 C 0.10690(11) 0.30081(9) 0.4647(2) 0.0608(5) Uani 1 1 d . . . . .
H21 H 0.055997 0.287068 0.511436 0.073 Uiso 1 1 calc R . . . .

loop_
_atom_site_aniso_label
_atom_site_aniso_U_11
_atom_site_aniso_U_22
_atom_site_aniso_U_33
_atom_site_aniso_U_23
_atom_site_aniso_U_13
_atom_site_aniso_U_12
O4 0.0488(5) 0.0212(4) 0.0150(3) 0.0004(3) 0.0055(3) 0.0074(3)
O3 0.0422(5) 0.0196(4) 0.0219(4) -0.0011(3) 0.0068(3) 0.0031(3)
O1 0.0439(5) 0.0232(4) 0.0163(4) -0.0009(3) 0.0059(3) 0.0000(3)
O2 0.0320(4) 0.0323(4) 0.0220(4) -0.0020(3) 0.0072(3) -0.0011(3)
N1 0.0382(5) 0.0187(4) 0.0140(4) -0.0021(3) 0.0028(3) -0.0025(4)
N2 0.0315(5) 0.0233(4) 0.0137(4) -0.0011(3) 0.0027(3) -0.0009(4)
N3 0.0250(4) 0.0240(4) 0.0212(4) -0.0009(3) 0.0058(3) 0.0014(3)
C17 0.0359(6) 0.0142(5) 0.0193(5) 0.0008(4) 0.0055(4) -0.0019(4)
C10 0.0265(5) 0.0208(5) 0.0234(5) -0.0032(4) 0.0076(4) -0.0036(4)
C32 0.0276(5) 0.0213(5) 0.0169(5) -0.0014(4) 0.0052(4) 0.0020(4)
C5 0.0302(5) 0.0225(5) 0.0247(5) -0.0020(4) 0.0063(4) -0.0074(4)
C11 0.0282(5) 0.0246(5) 0.0221(5) -0.0015(4) 0.0029(4) 0.0052(4)
C26 0.0424(6) 0.0225(5) 0.0155(5) -0.0017(4) 0.0064(4) 0.0020(4)
C14 0.0237(5) 0.0321(6) 0.0274(5) 0.0059(4) 0.0065(4) 0.0035(4)
C9 0.0295(6) 0.0258(5) 0.0274(5) -0.0030(4) 0.0057(4) 0.0003(4)
C16 0.0327(6) 0.0211(5) 0.0215(5) -0.0004(4) 0.0021(4) 0.0038(4)
C31 0.0410(6) 0.0241(5) 0.0200(5) 0.0004(4) 0.0056(4) 0.0000(5)
C25 0.0442(7) 0.0251(5) 0.0164(5) 0.0034(4) 0.0078(4) 0.0058(5)
C6 0.0426(7) 0.0309(6) 0.0242(5) -0.0055(4) 0.0090(5) -0.0071(5)
C2 0.0347(6) 0.0307(6) 0.0255(5) 0.0008(5) -0.0005(4) -0.0046(5)
C12 0.0382(6) 0.0328(6) 0.0264(5) -0.0029(5) 0.0095(5) 0.0098(5)
C30 0.0437(7) 0.0314(6) 0.0250(5) 0.0030(5) 0.0033(5) 0.0060(5)
C15 0.0301(6) 0.0339(6) 0.0373(6) 0.0054(5) 0.0076(5) -0.0037(5)
C8 0.0322(6) 0.0284(6) 0.0386(6) -0.0048(5) 0.0117(5) 0.0024(5)
C7 0.0445(7) 0.0309(6) 0.0343(6) -0.0090(5) 0.0187(5) -0.0027(5)
C13 0.0346(6) 0.0398(7) 0.0296(6) 0.0048(5) 0.0150(5) 0.0076(5)
C19 0.0366(6) 0.0240(6) 0.0438(7) -0.0063(5) 0.0135(5) 0.0010(5)
C18 0.0397(7) 0.0382(7) 0.0310(6) -0.0060(5) 0.0153(5) -0.0002(5)
C3 0.0320(6) 0.0423(7) 0.0344(6) 0.0018(5) -0.0012(5) 0.0064(5)
C27 0.0517(8) 0.0258(6) 0.0354(6) 0.0069(5) 0.0057(6) -0.0028(5)
C29 0.0387(7) 0.0500(8) 0.0332(6) 0.0030(6) 0.0036(5) -0.0005(6)
C24 0.0393(7) 0.0462(8) 0.0486(8) 0.0029(6) 0.0078(6) 0.0001(6)
C28 0.0483(8) 0.0442(8) 0.0435(7) 0.0074(6) 0.0071(6) -0.0120(6)
C20 0.0470(8) 0.0436(8) 0.0559(9) -0.0116(6) 0.0246(7) -0.0039(6)
C4 0.0431(8) 0.0518(9) 0.0480(8) -0.0108(7) -0.0088(6) -0.0081(6)
C1 0.0607(9) 0.0446(8) 0.0379(7) 0.0140(6) 0.0081(6) 0.0026(7)
C23 0.0441(8) 0.0663(10) 0.0625(10) 0.0003(8) -0.0026(7) 0.0079(7)
C22 0.0330(8) 0.0609(10) 0.0900(13) -0.0200(9) 0.0061(8) 0.0070(7)
C21 0.0398(8) 0.0586(10) 0.0907(13) -0.0246(9) 0.0309(8) -0.0068(7)

loop_
_atom_type_symbol
_atom_type_description
_atom_type_scat_dispersion_real
_atom_type_scat_dispersion_imag
_atom_type_scat_source
C C 0.0181 0.0091 'International Tables Vol C Tables 4.2.6.8 and 6.1.1.4'
H H 0.0000 0.0000 'International Tables Vol C Tables 4.2.6.8 and 6.1.1.4'
N N 0.0311 0.0180 'International Tables Vol C Tables 4.2.6.8 and 6.1.1.4'
O O 0.0492 0.0322 'International Tables Vol C Tables 4.2.6.8 and 6.1.1.4'

loop_
_geom_angle_atom_site_label_1
_geom_angle_atom_site_label_2
_geom_angle_atom_site_label_3
_geom_angle
_geom_angle_site_symmetry_1
_geom_angle_site_symmetry_3
_geom_angle_publ_flag
C32 O4 C25 115.08(8) . . ?
C17 O2 C18 114.71(9) . . ?
C32 N1 N2 119.22(8) . . ?
N1 N2 C16 116.51(8) . . ?
C17 N2 N1 121.47(9) . . ?
C17 N2 C16 121.30(8) . . ?
C11 N3 C10 126.49(9) . . ?
C14 N3 C10 123.35(9) . . ?
C14 N3 C11 109.88(9) . . ?
O1 C17 O2 124.50(10) . . ?
O1 C17 N2 123.06(10) . . ?
O2 C17 N2 112.44(9) . . ?
C5 C10 N3 123.15(10) . . ?
C9 C10 N3 114.84(9) . . ?
C9 C10 C5 121.95(10) . . ?
O4 C32 N1 108.03(8) . . ?
O3 C32 O4 125.76(9) . . ?
O3 C32 N1 126.21(9) . . ?
C10 C5 C6 115.03(10) . . ?
C10 C5 C2 128.10(10) . . ?
C6 C5 C2 116.87(10) . . ?
N3 C11 C16 121.47(9) . . ?
C12 C11 N3 107.14(10) . . ?
C12 C11 C16 131.39(10) . . ?
C31 C26 C25 119.29(10) . . ?
C27 C26 C31 119.08(11) . . ?
C27 C26 C25 121.60(10) . . ?
N3 C14 C15 120.85(10) . . ?
C13 C14 N3 107.09(10) . . ?
C13 C14 C15 132.06(11) . . ?
C8 C9 C10 120.99(11) . . ?
N2 C16 C11 113.53(9) . . ?
C30 C31 C26 120.60(11) . . ?
O4 C25 C26 111.76(9) . . ?
C7 C6 C5 123.33(11) . . ?
C3 C2 C5 116.98(9) . . ?
C3 C2 C4 106.92(11) . . ?
C3 C2 C1 107.07(11) . . ?
C4 C2 C5 108.67(10) . . ?
C4 C2 C1 109.31(11) . . ?
C1 C2 C5 107.72(10) . . ?
C11 C12 C13 107.82(10) . . ?
C29 C30 C31 119.84(11) . . ?
C9 C8 C7 118.43(11) . . ?
C6 C7 C8 120.26(11) . . ?
C14 C13 C12 108.07(10) . . ?
C24 C19 C18 122.12(12) . . ?
C24 C19 C20 119.11(13) . . ?
C20 C19 C18 118.73(13) . . ?
O2 C18 C19 108.53(10) . . ?
C28 C27 C26 120.37(12) . . ?
C28 C29 C30 119.76(13) . . ?
C19 C24 C23 120.10(14) . . ?
C29 C28 C27 120.35(13) . . ?
C19 C20 C21 120.29(16) . . ?
C22 C23 C24 120.45(17) . . ?
C21 C22 C23 119.73(15) . . ?
C22 C21 C20 120.31(15) . . ?

loop_
_geom_bond_atom_site_label_1
_geom_bond_atom_site_label_2
_geom_bond_distance
_geom_bond_site_symmetry_2
_geom_bond_publ_flag
O4 C32 1.3508(12) . ?
O4 C25 1.4502(12) . ?
O3 C32 1.2025(13) . ?
O1 C17 1.2190(13) . ?
O2 C17 1.3376(14) . ?
O2 C18 1.4521(13) . ?
N1 N2 1.3832(11) . ?
N1 C32 1.3606(13) . ?
N2 C17 1.3591(14) . ?
N2 C16 1.4694(14) . ?
N3 C10 1.4359(13) . ?
N3 C11 1.3797(14) . ?
N3 C14 1.3787(14) . ?
C10 C5 1.4011(15) . ?
C10 C9 1.3958(16) . ?
C5 C6 1.4061(16) . ?
C5 C2 1.5450(16) . ?
C11 C16 1.4899(16) . ?
C11 C12 1.3725(15) . ?
C26 C31 1.3907(16) . ?
C26 C25 1.5057(17) . ?
C26 C27 1.3873(17) . ?
C14 C15 1.4912(17) . ?
C14 C13 1.3709(17) . ?
C9 C8 1.3808(16) . ?
C31 C30 1.3869(18) . ?
C6 C7 1.3779(19) . ?
C2 C3 1.5306(17) . ?
C2 C4 1.5348(17) . ?
C2 C1 1.5394(17) . ?
C12 C13 1.4126(19) . ?
C30 C29 1.3865(19) . ?
C8 C7 1.3842(18) . ?
C19 C18 1.5002(19) . ?
C19 C24 1.386(2) . ?
C19 C20 1.3890(18) . ?
C27 C28 1.384(2) . ?
C29 C28 1.383(2) . ?
C24 C23 1.389(2) . ?
C20 C21 1.389(2) . ?
C23 C22 1.379(3) . ?
C22 C21 1.373(3) . ?
